data_1545908
loop_
_publ_author_name
'Ruccolo, Serge'
'Rauch, Michael'
'Parkin, Gerard'

_publ_section_title
;
 Tris[(1-isopropylbenzimidazol-2-yl)dimethylsilyl]methyl metal complexes,
 [TismPriBenz]M: a new class of metallacarbatranes, isomerization to a
 tris(N-heterocyclic carbene) derivative, and evidence for an inverted
 ligand field
;
_journal_name_full 'Chem. Sci.'
_journal_paper_doi 10.1039/C7SC00499K
_journal_year 2017
_chemical_formula_sum 'C41 H59 Br N6 Ni O Si3'
_chemical_formula_weight 874.83
_space_group_crystal_system triclinic
_space_group_IT_number 2
_space_group_name_Hall '-P 1'
_space_group_name_H-M_alt 'P -1'
_symmetry_space_group_name_Hall '-P 1'
_symmetry_space_group_name_H-M 'P -1'
_atom_sites_solution_hydrogens geom
_audit_creation_method SHELXL-2014/7
_audit_update_record
;
2017-01-25 deposited with the CCDC.
2017-03-29 downloaded from the CCDC.
;
_cell_angle_alpha 89.3810(10)
_cell_angle_beta 78.4190(10)
_cell_angle_gamma 77.8830(10)
_cell_formula_units_Z 2
_cell_length_a 9.4796(9)
_cell_length_b 15.2993(14)
_cell_length_c 15.5434(14)
_cell_measurement_reflns_used 9859
_cell_measurement_temperature 130(2)
_cell_measurement_theta_max 32.61
_cell_measurement_theta_min 2.37
_cell_volume 2158.0(3)
_computing_cell_refinement 'Bruker SAINT'
_computing_data_collection 'Bruker APEX2'
_computing_data_reduction 'Bruker SAINT'
_computing_molecular_graphics 'Bruker SHELXTL'
_computing_publication_material 'Bruker SHELXTL'
_computing_structure_refinement 'SHELXL-2014/7 (Sheldrick, 2014)'
_computing_structure_solution 'SHELXS-97 (Sheldrick, 2008)'
_diffrn_ambient_temperature 130(2)
_diffrn_measured_fraction_theta_full 1.000
_diffrn_measured_fraction_theta_max 0.932
_diffrn_measurement_device_type 'Bruker APEX-II CCD'
_diffrn_measurement_method '\f and \w scans'
_diffrn_radiation_type MoK\a
_diffrn_radiation_wavelength 0.71073
_diffrn_reflns_av_R_equivalents 0.0316
_diffrn_reflns_av_unetI/netI 0.0456
_diffrn_reflns_Laue_measured_fraction_full 1.000
_diffrn_reflns_Laue_measured_fraction_max 0.932
_diffrn_reflns_limit_h_max 14
_diffrn_reflns_limit_h_min -14
_diffrn_reflns_limit_k_max 22
_diffrn_reflns_limit_k_min -23
_diffrn_reflns_limit_l_max 23
_diffrn_reflns_limit_l_min -23
_diffrn_reflns_number 38415
_diffrn_reflns_point_group_measured_fraction_full 1.000
_diffrn_reflns_point_group_measured_fraction_max 0.932
_diffrn_reflns_theta_full 25.000
_diffrn_reflns_theta_max 32.918
_diffrn_reflns_theta_min 1.338
_exptl_absorpt_coefficient_mu 1.498
_exptl_absorpt_correction_T_max 0.8407
_exptl_absorpt_correction_T_min 0.6879
_exptl_absorpt_correction_type empirical
_exptl_absorpt_process_details sadabs
_exptl_crystal_colour green
_exptl_crystal_density_diffrn 1.346
_exptl_crystal_description block
_exptl_crystal_F_000 920
_exptl_crystal_size_max 0.270
_exptl_crystal_size_mid 0.200
_exptl_crystal_size_min 0.120
_refine_diff_density_max 1.105
_refine_diff_density_min -0.843
_refine_diff_density_rms 0.085
_refine_ls_extinction_method none
_refine_ls_goodness_of_fit_ref 1.057
_refine_ls_hydrogen_treatment constr
_refine_ls_matrix_type full
_refine_ls_number_parameters 490
_refine_ls_number_reflns 15099
_refine_ls_number_restraints 0
_refine_ls_restrained_S_all 1.057
_refine_ls_R_factor_all 0.0618
_refine_ls_R_factor_gt 0.0398
_refine_ls_shift/su_max 0.001
_refine_ls_shift/su_mean 0.000
_refine_ls_structure_factor_coef Fsqd
_refine_ls_weighting_details 'w=1/[\s^2^(Fo^2^)+(0.0485P)^2^+0.4017P] where P=(Fo^2^+2Fc^2^)/3'
_refine_ls_weighting_scheme calc
_refine_ls_wR_factor_gt 0.0922
_refine_ls_wR_factor_ref 0.1003
_reflns_Friedel_coverage 0.000
_reflns_number_gt 11453
_reflns_number_total 15099
_reflns_threshold_expression 'I > 2\s(I)'
_cod_data_source_file c7sc00499k2.cif
_cod_data_source_block nibr2mr
_cod_database_code 1545908
_shelx_shelxl_version_number 2014/7
_shelx_space_group_comment
; 
The symmetry employed for this shelxl refinement is uniquely defined 
by the following loop, which should always be used as a source of 
symmetry information in preference to the above space-group names. 
They are only intended as comments. 
;
_shelx_estimated_absorpt_t_min 0.688
_shelx_estimated_absorpt_t_max 0.841

loop_
_space_group_symop_operation_xyz
'x, y, z'
'-x, -y, -z'

loop_
_atom_site_label
_atom_site_type_symbol
_atom_site_fract_x
_atom_site_fract_y
_atom_site_fract_z
_atom_site_U_iso_or_equiv
_atom_site_adp_type
_atom_site_occupancy
_atom_site_site_symmetry_order
_atom_site_calc_flag
_atom_site_refinement_flags_posn
_atom_site_refinement_flags_adp
Ni Ni 0.05138(2) 0.23988(2) 0.22706(2) 0.01396(5) Uani 1 1 d . .
Br Br -0.16985(2) 0.18977(2) 0.20513(2) 0.02327(5) Uani 1 1 d . .
Si1 Si 0.31645(5) 0.11686(3) 0.29763(4) 0.02132(10) Uani 1 1 d . .
Si2 Si 0.32245(5) 0.31547(3) 0.25611(3) 0.01628(9) Uani 1 1 d . .
Si3 Si 0.36315(5) 0.17647(4) 0.10296(3) 0.02193(11) Uani 1 1 d . .
N11 N 0.02786(15) 0.19626(9) 0.35821(9) 0.0161(3) Uani 1 1 d . .
N12 N 0.11272(15) 0.14125(10) 0.47630(10) 0.0181(3) Uani 1 1 d . .
N21 N 0.01554(14) 0.36669(9) 0.27261(9) 0.0150(3) Uani 1 1 d . .
N22 N 0.09255(15) 0.48226(9) 0.31882(9) 0.0172(3) Uani 1 1 d . .
N31 N 0.09571(16) 0.28286(10) 0.09592(9) 0.0188(3) Uani 1 1 d . .
N32 N 0.24568(18) 0.30123(12) -0.03022(10) 0.0283(4) Uani 1 1 d . .
O O -0.0093(2) 0.14729(13) 0.78511(11) 0.0538(5) Uani 1 1 d . .
C1 C 0.29299(17) 0.20741(11) 0.22001(11) 0.0174(3) Uani 1 1 d . .
C101 C 0.4939(2) 0.08883(16) 0.33854(17) 0.0409(6) Uani 1 1 d . .
H10A H 0.5767 0.0913 0.2900 0.061 Uiso 1 1 calc R U
H10B H 0.5062 0.0285 0.3618 0.061 Uiso 1 1 calc R U
H10C H 0.4914 0.1321 0.3852 0.061 Uiso 1 1 calc R U
C102 C 0.2866(3) 0.00571(14) 0.26554(16) 0.0417(6) Uani 1 1 d . .
H10D H 0.3730 -0.0253 0.2230 0.063 Uiso 1 1 calc R U
H10E H 0.1993 0.0145 0.2390 0.063 Uiso 1 1 calc R U
H10F H 0.2717 -0.0303 0.3178 0.063 Uiso 1 1 calc R U
C103 C 0.14700(18) 0.15546(11) 0.38774(11) 0.0172(3) Uani 1 1 d . .
C104 C -0.08958(17) 0.20812(11) 0.42992(11) 0.0158(3) Uani 1 1 d . .
C105 C -0.23932(18) 0.24269(12) 0.43429(11) 0.0193(3) Uani 1 1 d . .
H10G H -0.2752 0.2661 0.3841 0.023 Uiso 1 1 calc R U
C106 C -0.33381(19) 0.24163(13) 0.51475(12) 0.0233(4) Uani 1 1 d . .
H10H H -0.4367 0.2631 0.5193 0.028 Uiso 1 1 calc R U
C107 C -0.2806(2) 0.20962(12) 0.58938(12) 0.0229(4) Uani 1 1 d . .
H10I H -0.3485 0.2107 0.6436 0.027 Uiso 1 1 calc R U
C108 C -0.1325(2) 0.17642(12) 0.58682(11) 0.0213(3) Uani 1 1 d . .
H10J H -0.0970 0.1559 0.6380 0.026 Uiso 1 1 calc R U
C109 C -0.03745(18) 0.17458(11) 0.50516(11) 0.0176(3) Uani 1 1 d . .
C110 C 0.2174(2) 0.09292(12) 0.52817(12) 0.0219(4) Uani 1 1 d . .
H11A H 0.3138 0.0719 0.4865 0.026 Uiso 1 1 calc R U
C111 C 0.1672(2) 0.00982(13) 0.56716(14) 0.0300(4) Uani 1 1 d . .
H11B H 0.1528 -0.0274 0.5201 0.045 Uiso 1 1 calc R U
H11C H 0.0742 0.0279 0.6098 0.045 Uiso 1 1 calc R U
H11D H 0.2424 -0.0244 0.5966 0.045 Uiso 1 1 calc R U
C112 C 0.2433(2) 0.15600(13) 0.59597(14) 0.0288(4) Uani 1 1 d . .
H11E H 0.2749 0.2076 0.5664 0.043 Uiso 1 1 calc R U
H11F H 0.3199 0.1244 0.6259 0.043 Uiso 1 1 calc R U
H11G H 0.1516 0.1766 0.6392 0.043 Uiso 1 1 calc R U
C201 C 0.4365(2) 0.37447(13) 0.17162(14) 0.0275(4) Uani 1 1 d . .
H20A H 0.5382 0.3399 0.1579 0.041 Uiso 1 1 calc R U
H20B H 0.4350 0.4341 0.1947 0.041 Uiso 1 1 calc R U
H20C H 0.3958 0.3802 0.1181 0.041 Uiso 1 1 calc R U
C202 C 0.3986(2) 0.31271(14) 0.35870(14) 0.0302(4) Uani 1 1 d . .
H20D H 0.4997 0.2772 0.3473 0.045 Uiso 1 1 calc R U
H20E H 0.3375 0.2857 0.4054 0.045 Uiso 1 1 calc R U
H20F H 0.3985 0.3738 0.3770 0.045 Uiso 1 1 calc R U
C203 C 0.13309(17) 0.39564(11) 0.28527(10) 0.0147(3) Uani 1 1 d . .
C204 C -0.10625(18) 0.43576(11) 0.29870(11) 0.0165(3) Uani 1 1 d . .
C205 C -0.25481(19) 0.43980(13) 0.29905(12) 0.0224(4) Uani 1 1 d . .
H20G H -0.2870 0.3904 0.2789 0.027 Uiso 1 1 calc R U
C206 C -0.3534(2) 0.51854(14) 0.32991(14) 0.0301(4) Uani 1 1 d . .
H20H H -0.4554 0.5230 0.3318 0.036 Uiso 1 1 calc R U
C207 C -0.3057(2) 0.59176(14) 0.35846(15) 0.0328(5) Uani 1 1 d . .
H20I H -0.3765 0.6449 0.3788 0.039 Uiso 1 1 calc R U
C208 C -0.1586(2) 0.58922(13) 0.35804(13) 0.0270(4) Uani 1 1 d . .
H20J H -0.1270 0.6392 0.3774 0.032 Uiso 1 1 calc R U
C209 C -0.05870(19) 0.50913(12) 0.32770(11) 0.0189(3) Uani 1 1 d . .
C210 C 0.1604(3) 0.55867(15) 0.43962(13) 0.0328(5) Uani 1 1 d . .
H21A H 0.1642 0.5034 0.4723 0.049 Uiso 1 1 calc R U
H21B H 0.0620 0.5971 0.4565 0.049 Uiso 1 1 calc R U
H21C H 0.2339 0.5900 0.4532 0.049 Uiso 1 1 calc R U
C211 C 0.1931(2) 0.61832(13) 0.28480(13) 0.0298(4) Uani 1 1 d . .
H21D H 0.2150 0.5998 0.2225 0.045 Uiso 1 1 calc R U
H21E H 0.2680 0.6495 0.2965 0.045 Uiso 1 1 calc R U
H21F H 0.0959 0.6586 0.2992 0.045 Uiso 1 1 calc R U
C212 C 0.1934(2) 0.53605(12) 0.34117(12) 0.0224(4) Uani 1 1 d . .
H21G H 0.2952 0.4980 0.3264 0.027 Uiso 1 1 calc R U
C301 C 0.3235(3) 0.07021(14) 0.06449(15) 0.0362(5) Uani 1 1 d . .
H30A H 0.3905 0.0189 0.0829 0.054 Uiso 1 1 calc R U
H30B H 0.3377 0.0689 0.0003 0.054 Uiso 1 1 calc R U
H30C H 0.2214 0.0673 0.0902 0.054 Uiso 1 1 calc R U
C302 C 0.5638(2) 0.17100(17) 0.05648(15) 0.0381(5) Uani 1 1 d . .
H30D H 0.6229 0.1401 0.0971 0.057 Uiso 1 1 calc R U
H30E H 0.5810 0.2318 0.0484 0.057 Uiso 1 1 calc R U
H30F H 0.5920 0.1383 -0.0003 0.057 Uiso 1 1 calc R U
C303 C 0.2336(2) 0.26172(13) 0.04985(12) 0.0224(4) Uani 1 1 d . .
C304 C 0.0132(2) 0.33791(12) 0.04372(12) 0.0218(3) Uani 1 1 d . .
C305 C -0.1367(2) 0.37639(13) 0.05898(13) 0.0260(4) Uani 1 1 d . .
H30G H -0.2016 0.3658 0.1112 0.031 Uiso 1 1 calc R U
C306 C -0.1875(2) 0.43085(14) -0.00527(14) 0.0324(4) Uani 1 1 d . .
H30H H -0.2895 0.4574 0.0028 0.039 Uiso 1 1 calc R U
C307 C -0.0909(3) 0.44747(15) -0.08195(14) 0.0360(5) Uani 1 1 d . .
H30I H -0.1286 0.4873 -0.1232 0.043 Uiso 1 1 calc R U
C308 C 0.0563(3) 0.40782(15) -0.09894(13) 0.0348(5) Uani 1 1 d . .
H30J H 0.1205 0.4183 -0.1515 0.042 Uiso 1 1 calc R U
C309 C 0.1076(2) 0.35131(13) -0.03546(12) 0.0266(4) Uani 1 1 d . .
C310 C 0.3801(3) 0.28439(18) -0.09977(15) 0.0427(6) Uani 1 1 d . .
H31A H 0.4563 0.2406 -0.0764 0.051 Uiso 1 1 calc R U
C311 C 0.4404(3) 0.3686(2) -0.11890(19) 0.0554(7) Uani 1 1 d . .
H31B H 0.4603 0.3914 -0.0649 0.083 Uiso 1 1 calc R U
H31C H 0.3678 0.4141 -0.1408 0.083 Uiso 1 1 calc R U
H31D H 0.5319 0.3547 -0.1634 0.083 Uiso 1 1 calc R U
C312 C 0.3552(4) 0.2400(2) -0.18107(17) 0.0643(9) Uani 1 1 d . .
H31E H 0.3207 0.1849 -0.1647 0.096 Uiso 1 1 calc R U
H31F H 0.4479 0.2257 -0.2245 0.096 Uiso 1 1 calc R U
H31G H 0.2810 0.2809 -0.2063 0.096 Uiso 1 1 calc R U
C401 C 0.0841(3) 0.06579(18) 0.80347(16) 0.0496(7) Uani 1 1 d . .
H40A H 0.1889 0.0682 0.7823 0.060 Uiso 1 1 calc R U
H40B H 0.0636 0.0144 0.7735 0.060 Uiso 1 1 calc R U
C402 C 0.0529(4) 0.0555(2) 0.90047(18) 0.0774(11) Uani 1 1 d . .
H40C H -0.0040 0.0083 0.9164 0.093 Uiso 1 1 calc R U
H40D H 0.1459 0.0394 0.9223 0.093 Uiso 1 1 calc R U
C403 C -0.0301(5) 0.1397(2) 0.93645(18) 0.0807(12) Uani 1 1 d . .
H40E H 0.0344 0.1742 0.9577 0.097 Uiso 1 1 calc R U
H40F H -0.1086 0.1316 0.9866 0.097 Uiso 1 1 calc R U
C404 C -0.0963(3) 0.18825(19) 0.86539(17) 0.0526(7) Uani 1 1 d . .
H40G H -0.1999 0.1827 0.8712 0.063 Uiso 1 1 calc R U
H40H H -0.0936 0.2525 0.8681 0.063 Uiso 1 1 calc R U

loop_
_atom_site_aniso_label
_atom_site_aniso_U_11
_atom_site_aniso_U_22
_atom_site_aniso_U_33
_atom_site_aniso_U_23
_atom_site_aniso_U_13
_atom_site_aniso_U_12
Ni 0.00989(9) 0.01569(10) 0.01634(10) 0.00070(8) -0.00208(7) -0.00336(7)
Br 0.01865(9) 0.03242(11) 0.02311(9) 0.00186(7) -0.00611(7) -0.01341(7)
Si1 0.0125(2) 0.0177(2) 0.0303(3) 0.00429(19) -0.00054(18) 0.00063(17)
Si2 0.01030(19) 0.0180(2) 0.0209(2) 0.00124(17) -0.00357(16) -0.00347(16)
Si3 0.0136(2) 0.0256(3) 0.0246(3) -0.0059(2) 0.00066(18) -0.00379(19)
N11 0.0115(6) 0.0178(7) 0.0191(7) 0.0027(5) -0.0036(5) -0.0028(5)
N12 0.0160(6) 0.0179(7) 0.0207(7) 0.0033(5) -0.0076(5) -0.0010(5)
N21 0.0115(6) 0.0164(7) 0.0174(6) 0.0019(5) -0.0031(5) -0.0035(5)
N22 0.0152(6) 0.0174(7) 0.0194(7) -0.0011(5) -0.0026(5) -0.0049(5)
N31 0.0160(6) 0.0233(7) 0.0176(7) 0.0007(6) -0.0022(5) -0.0063(6)
N32 0.0273(8) 0.0367(10) 0.0190(8) 0.0020(7) 0.0046(6) -0.0113(7)
O 0.0674(13) 0.0564(12) 0.0287(9) 0.0099(8) -0.0109(8) 0.0076(10)
C1 0.0107(7) 0.0182(8) 0.0221(8) 0.0004(6) -0.0009(6) -0.0028(6)
C101 0.0152(9) 0.0425(13) 0.0602(15) 0.0262(11) -0.0051(9) 0.0011(8)
C102 0.0527(14) 0.0213(10) 0.0425(13) -0.0018(9) 0.0086(11) -0.0059(10)
C103 0.0140(7) 0.0158(8) 0.0223(8) 0.0029(6) -0.0056(6) -0.0024(6)
C104 0.0136(7) 0.0165(8) 0.0175(7) 0.0012(6) -0.0033(6) -0.0036(6)
C105 0.0141(7) 0.0227(9) 0.0208(8) 0.0010(7) -0.0044(6) -0.0024(6)
C106 0.0146(8) 0.0296(10) 0.0241(9) -0.0034(7) -0.0005(6) -0.0043(7)
C107 0.0237(9) 0.0251(9) 0.0176(8) -0.0024(7) 0.0021(7) -0.0060(7)
C108 0.0265(9) 0.0213(9) 0.0162(8) 0.0006(6) -0.0046(7) -0.0053(7)
C109 0.0176(7) 0.0151(8) 0.0204(8) 0.0001(6) -0.0060(6) -0.0026(6)
C110 0.0214(8) 0.0200(8) 0.0256(9) 0.0027(7) -0.0124(7) 0.0000(7)
C111 0.0394(11) 0.0204(9) 0.0351(11) 0.0063(8) -0.0217(9) -0.0044(8)
C112 0.0319(10) 0.0252(10) 0.0346(11) 0.0019(8) -0.0189(9) -0.0065(8)
C201 0.0197(8) 0.0266(10) 0.0344(10) -0.0015(8) 0.0048(7) -0.0104(7)
C202 0.0278(10) 0.0311(11) 0.0380(11) 0.0033(9) -0.0209(9) -0.0069(8)
C203 0.0139(7) 0.0177(8) 0.0133(7) 0.0026(6) -0.0029(6) -0.0051(6)
C204 0.0142(7) 0.0165(8) 0.0172(8) 0.0017(6) -0.0014(6) -0.0012(6)
C205 0.0138(7) 0.0262(9) 0.0260(9) 0.0023(7) -0.0036(6) -0.0020(7)
C206 0.0130(8) 0.0333(11) 0.0393(11) -0.0012(9) -0.0009(7) 0.0012(7)
C207 0.0213(9) 0.0271(10) 0.0406(12) -0.0055(9) 0.0022(8) 0.0081(8)
C208 0.0266(9) 0.0205(9) 0.0304(10) -0.0053(7) -0.0007(8) -0.0016(7)
C209 0.0172(8) 0.0192(8) 0.0188(8) 0.0008(6) -0.0012(6) -0.0030(6)
C210 0.0406(12) 0.0389(12) 0.0241(10) -0.0026(8) -0.0067(9) -0.0197(10)
C211 0.0362(11) 0.0257(10) 0.0294(10) -0.0005(8) -0.0014(8) -0.0156(8)
C212 0.0216(8) 0.0232(9) 0.0246(9) -0.0026(7) -0.0042(7) -0.0100(7)
C301 0.0390(12) 0.0285(11) 0.0398(12) -0.0107(9) -0.0066(10) -0.0052(9)
C302 0.0205(9) 0.0569(15) 0.0330(11) -0.0148(10) 0.0032(8) -0.0072(9)
C303 0.0210(8) 0.0284(10) 0.0178(8) -0.0017(7) 0.0008(6) -0.0099(7)
C304 0.0254(9) 0.0240(9) 0.0188(8) 0.0030(7) -0.0067(7) -0.0093(7)
C305 0.0259(9) 0.0295(10) 0.0247(9) 0.0043(8) -0.0095(7) -0.0064(8)
C306 0.0369(11) 0.0307(11) 0.0336(11) 0.0047(9) -0.0177(9) -0.0063(9)
C307 0.0565(14) 0.0300(11) 0.0292(11) 0.0089(9) -0.0222(10) -0.0134(10)
C308 0.0526(14) 0.0352(12) 0.0205(9) 0.0079(8) -0.0084(9) -0.0175(10)
C309 0.0323(10) 0.0282(10) 0.0210(9) 0.0023(7) -0.0042(7) -0.0114(8)
C310 0.0392(13) 0.0526(15) 0.0271(11) 0.0040(10) 0.0153(9) -0.0101(11)
C311 0.0419(14) 0.0676(19) 0.0506(16) 0.0102(13) 0.0154(12) -0.0224(13)
C312 0.087(2) 0.0596(18) 0.0328(14) -0.0081(12) 0.0199(14) -0.0145(16)
C401 0.0636(17) 0.0465(15) 0.0312(12) 0.0030(11) -0.0081(12) 0.0037(13)
C402 0.096(3) 0.089(3) 0.0304(14) 0.0093(15) -0.0151(15) 0.019(2)
C403 0.131(3) 0.0553(19) 0.0283(14) 0.0037(13) 0.0013(16) 0.026(2)
C404 0.0528(16) 0.0533(16) 0.0413(14) 0.0083(12) -0.0015(12) 0.0041(13)

loop_
_atom_type_symbol
_atom_type_description
_atom_type_scat_dispersion_real
_atom_type_scat_dispersion_imag
_atom_type_scat_source
C C 0.0033 0.0016 'International Tables Vol C Tables 4.2.6.8 and 6.1.1.4'
H H 0.0000 0.0000 'International Tables Vol C Tables 4.2.6.8 and 6.1.1.4'
Br Br -0.2901 2.4595 'International Tables Vol C Tables 4.2.6.8 and 6.1.1.4'
N N 0.0061 0.0033 'International Tables Vol C Tables 4.2.6.8 and 6.1.1.4'
Ni Ni 0.3393 1.1124 'International Tables Vol C Tables 4.2.6.8 and 6.1.1.4'
O O 0.0106 0.0060 'International Tables Vol C Tables 4.2.6.8 and 6.1.1.4'
Si Si 0.0817 0.0704 'International Tables Vol C Tables 4.2.6.8 and 6.1.1.4'

loop_
_geom_angle_atom_site_label_1
_geom_angle_atom_site_label_2
_geom_angle_atom_site_label_3
_geom_angle
N21 Ni N11 89.36(5)
N21 Ni N31 90.34(6)
N11 Ni N31 174.72(5)
N21 Ni C1 96.75(6)
N11 Ni C1 87.18(6)
N31 Ni C1 87.63(6)
N21 Ni Br 115.15(4)
N11 Ni Br 92.67(4)
N31 Ni Br 92.23(4)
C1 Ni Br 148.10(5)
C1 Si1 C102 117.57(10)
C1 Si1 C101 118.50(9)
C102 Si1 C101 104.03(12)
C1 Si1 C103 101.07(7)
C102 Si1 C103 100.66(9)
C101 Si1 C103 113.89(10)
C1 Si2 C202 115.22(9)
C1 Si2 C201 115.97(8)
C202 Si2 C201 107.41(10)
C1 Si2 C203 107.54(7)
C202 Si2 C203 104.65(8)
C201 Si2 C203 104.97(8)
C1 Si3 C301 116.02(9)
C1 Si3 C302 118.23(9)
C301 Si3 C302 105.66(10)
C1 Si3 C303 101.39(8)
C301 Si3 C303 100.25(9)
C302 Si3 C303 114.04(10)
C103 N11 C104 106.48(14)
C103 N11 Ni 119.53(11)
C104 N11 Ni 133.64(11)
C103 N12 C109 107.76(13)
C103 N12 C110 124.89(14)
C109 N12 C110 127.21(15)
C203 N21 C204 107.32(14)
C203 N21 Ni 116.51(11)
C204 N21 Ni 136.13(11)
C203 N22 C209 107.68(14)
C203 N22 C212 125.68(14)
C209 N22 C212 126.64(15)
C303 N31 C304 106.68(15)
C303 N31 Ni 118.60(12)
C304 N31 Ni 134.47(12)
C303 N32 C309 107.76(15)
C303 N32 C310 124.44(18)
C309 N32 C310 127.53(18)
C404 O C401 109.03(18)
Si1 C1 Si3 116.53(9)
Si1 C1 Si2 115.36(9)
Si3 C1 Si2 115.83(9)
Si1 C1 Ni 103.07(7)
Si3 C1 Ni 101.60(8)
Si2 C1 Ni 100.83(7)
Si1 C101 H10A 109.5
Si1 C101 H10B 109.5
H10A C101 H10B 109.5
Si1 C101 H10C 109.5
H10A C101 H10C 109.5
H10B C101 H10C 109.5
Si1 C102 H10D 109.5
Si1 C102 H10E 109.5
H10D C102 H10E 109.5
Si1 C102 H10F 109.5
H10D C102 H10F 109.5
H10E C102 H10F 109.5
N11 C103 N12 111.18(14)
N11 C103 Si1 113.89(12)
N12 C103 Si1 134.32(12)
N11 C104 C105 130.02(15)
N11 C104 C109 109.17(14)
C105 C104 C109 120.76(15)
C106 C105 C104 117.46(16)
C106 C105 H10G 121.3
C104 C105 H10G 121.3
C105 C106 C107 121.31(16)
C105 C106 H10H 119.3
C107 C106 H10H 119.3
C108 C107 C106 122.16(16)
C108 C107 H10I 118.9
C106 C107 H10I 118.9
C107 C108 C109 116.68(16)
C107 C108 H10J 121.7
C109 C108 H10J 121.7
N12 C109 C108 132.98(16)
N12 C109 C104 105.40(14)
C108 C109 C104 121.58(16)
N12 C110 C112 110.57(15)
N12 C110 C111 110.58(15)
C112 C110 C111 113.95(16)
N12 C110 H11A 107.1
C112 C110 H11A 107.1
C111 C110 H11A 107.1
C110 C111 H11B 109.5
C110 C111 H11C 109.5
H11B C111 H11C 109.5
C110 C111 H11D 109.5
H11B C111 H11D 109.5
H11C C111 H11D 109.5
C110 C112 H11E 109.5
C110 C112 H11F 109.5
H11E C112 H11F 109.5
C110 C112 H11G 109.5
H11E C112 H11G 109.5
H11F C112 H11G 109.5
Si2 C201 H20A 109.5
Si2 C201 H20B 109.5
H20A C201 H20B 109.5
Si2 C201 H20C 109.5
H20A C201 H20C 109.5
H20B C201 H20C 109.5
Si2 C202 H20D 109.5
Si2 C202 H20E 109.5
H20D C202 H20E 109.5
Si2 C202 H20F 109.5
H20D C202 H20F 109.5
H20E C202 H20F 109.5
N21 C203 N22 110.50(14)
N21 C203 Si2 118.28(12)
N22 C203 Si2 131.22(12)
N21 C204 C205 130.26(16)
N21 C204 C209 108.53(14)
C205 C204 C209 121.22(16)
C206 C205 C204 117.39(17)
C206 C205 H20G 121.3
C204 C205 H20G 121.3
C205 C206 C207 121.32(18)
C205 C206 H20H 119.3
C207 C206 H20H 119.3
C208 C207 C206 122.12(18)
C208 C207 H20I 118.9
C206 C207 H20I 118.9
C207 C208 C209 116.67(18)
C207 C208 H20J 121.7
C209 C208 H20J 121.7
N22 C209 C208 132.74(17)
N22 C209 C204 105.98(14)
C208 C209 C204 121.28(16)
C212 C210 H21A 109.5
C212 C210 H21B 109.5
H21A C210 H21B 109.5
C212 C210 H21C 109.5
H21A C210 H21C 109.5
H21B C210 H21C 109.5
C212 C211 H21D 109.5
C212 C211 H21E 109.5
H21D C211 H21E 109.5
C212 C211 H21F 109.5
H21D C211 H21F 109.5
H21E C211 H21F 109.5
N22 C212 C211 111.02(15)
N22 C212 C210 111.28(15)
C211 C212 C210 113.13(16)
N22 C212 H21G 107.0
C211 C212 H21G 107.0
C210 C212 H21G 107.0
Si3 C301 H30A 109.5
Si3 C301 H30B 109.5
H30A C301 H30B 109.5
Si3 C301 H30C 109.5
H30A C301 H30C 109.5
H30B C301 H30C 109.5
Si3 C302 H30D 109.5
Si3 C302 H30E 109.5
H30D C302 H30E 109.5
Si3 C302 H30F 109.5
H30D C302 H30F 109.5
H30E C302 H30F 109.5
N31 C303 N32 111.15(16)
N31 C303 Si3 114.32(13)
N32 C303 Si3 134.19(14)
C305 C304 N31 130.40(17)
C305 C304 C309 120.86(17)
N31 C304 C309 108.73(16)
C306 C305 C304 117.33(19)
C306 C305 H30G 121.3
C304 C305 H30G 121.3
C305 C306 C307 121.3(2)
C305 C306 H30H 119.4
C307 C306 H30H 119.4
C308 C307 C306 121.9(2)
C308 C307 H30I 119.0
C306 C307 H30I 119.0
C307 C308 C309 117.1(2)
C307 C308 H30J 121.5
C309 C308 H30J 121.5
N32 C309 C308 132.92(19)
N32 C309 C304 105.65(16)
C308 C309 C304 121.41(19)
N32 C310 C311 111.4(2)
N32 C310 C312 111.2(2)
C311 C310 C312 113.6(2)
N32 C310 H31A 106.7
C311 C310 H31A 106.7
C312 C310 H31A 106.7
C310 C311 H31B 109.5
C310 C311 H31C 109.5
H31B C311 H31C 109.5
C310 C311 H31D 109.5
H31B C311 H31D 109.5
H31C C311 H31D 109.5
C310 C312 H31E 109.5
C310 C312 H31F 109.5
H31E C312 H31F 109.5
C310 C312 H31G 109.5
H31E C312 H31G 109.5
H31F C312 H31G 109.5
O C401 C402 107.6(2)
O C401 H40A 110.2
C402 C401 H40A 110.2
O C401 H40B 110.2
C402 C401 H40B 110.2
H40A C401 H40B 108.5
C403 C402 C401 105.6(3)
C403 C402 H40C 110.6
C401 C402 H40C 110.6
C403 C402 H40D 110.6
C401 C402 H40D 110.6
H40C C402 H40D 108.7
C402 C403 C404 107.4(2)
C402 C403 H40E 110.2
C404 C403 H40E 110.2
C402 C403 H40F 110.2
C404 C403 H40F 110.2
H40E C403 H40F 108.5
O C404 C403 105.8(2)
O C404 H40G 110.6
C403 C404 H40G 110.6
O C404 H40H 110.6
C403 C404 H40H 110.6
H40G C404 H40H 108.7

loop_
_geom_bond_atom_site_label_1
_geom_bond_atom_site_label_2
_geom_bond_distance
Ni N21 2.0093(14)
Ni N11 2.1216(14)
Ni N31 2.1230(14)
Ni C1 2.2197(16)
Ni Br 2.4638(3)
Si1 C1 1.8348(18)
Si1 C102 1.870(2)
Si1 C101 1.881(2)
Si1 C103 1.8992(18)
Si2 C1 1.8448(17)
Si2 C202 1.8746(19)
Si2 C201 1.8768(19)
Si2 C203 1.9217(17)
Si3 C1 1.8377(18)
Si3 C301 1.873(2)
Si3 C302 1.878(2)
Si3 C303 1.898(2)
N11 C103 1.335(2)
N11 C104 1.391(2)
N12 C103 1.375(2)
N12 C109 1.390(2)
N12 C110 1.477(2)
N21 C203 1.332(2)
N21 C204 1.387(2)
N22 C203 1.377(2)
N22 C209 1.385(2)
N22 C212 1.477(2)
N31 C303 1.333(2)
N31 C304 1.394(2)
N32 C303 1.372(2)
N32 C309 1.388(3)
N32 C310 1.474(3)
O C404 1.420(3)
O C401 1.432(3)
C101 H10A 0.9800
C101 H10B 0.9800
C101 H10C 0.9800
C102 H10D 0.9800
C102 H10E 0.9800
C102 H10F 0.9800
C104 C105 1.395(2)
C104 C109 1.410(2)
C105 C106 1.387(2)
C105 H10G 0.9500
C106 C107 1.400(3)
C106 H10H 0.9500
C107 C108 1.382(3)
C107 H10I 0.9500
C108 C109 1.398(2)
C108 H10J 0.9500
C110 C112 1.525(3)
C110 C111 1.527(3)
C110 H11A 1.0000
C111 H11B 0.9800
C111 H11C 0.9800
C111 H11D 0.9800
C112 H11E 0.9800
C112 H11F 0.9800
C112 H11G 0.9800
C201 H20A 0.9800
C201 H20B 0.9800
C201 H20C 0.9800
C202 H20D 0.9800
C202 H20E 0.9800
C202 H20F 0.9800
C204 C205 1.396(2)
C204 C209 1.404(2)
C205 C206 1.384(3)
C205 H20G 0.9500
C206 C207 1.400(3)
C206 H20H 0.9500
C207 C208 1.385(3)
C207 H20I 0.9500
C208 C209 1.403(3)
C208 H20J 0.9500
C210 C212 1.527(3)
C210 H21A 0.9800
C210 H21B 0.9800
C210 H21C 0.9800
C211 C212 1.526(3)
C211 H21D 0.9800
C211 H21E 0.9800
C211 H21F 0.9800
C212 H21G 1.0000
C301 H30A 0.9800
C301 H30B 0.9800
C301 H30C 0.9800
C302 H30D 0.9800
C302 H30E 0.9800
C302 H30F 0.9800
C304 C305 1.392(3)
C304 C309 1.409(3)
C305 C306 1.390(3)
C305 H30G 0.9500
C306 C307 1.406(3)
C306 H30H 0.9500
C307 C308 1.373(3)
C307 H30I 0.9500
C308 C309 1.398(3)
C308 H30J 0.9500
C310 C311 1.519(4)
C310 C312 1.523(4)
C310 H31A 1.0000
C311 H31B 0.9800
C311 H31C 0.9800
C311 H31D 0.9800
C312 H31E 0.9800
C312 H31F 0.9800
C312 H31G 0.9800
C401 C402 1.490(4)
C401 H40A 0.9900
C401 H40B 0.9900
C402 C403 1.416(4)
C402 H40C 0.9900
C402 H40D 0.9900
C403 C404 1.493(4)
C403 H40E 0.9900
C403 H40F 0.9900
C404 H40G 0.9900
C404 H40H 0.9900

loop_
_geom_torsion_atom_site_label_1
_geom_torsion_atom_site_label_2
_geom_torsion_atom_site_label_3
_geom_torsion_atom_site_label_4
_geom_torsion
C102 Si1 C1 Si3 -39.67(14)
C101 Si1 C1 Si3 86.82(14)
C103 Si1 C1 Si3 -148.03(9)
C102 Si1 C1 Si2 179.48(10)
C101 Si1 C1 Si2 -54.02(14)
C103 Si1 C1 Si2 71.13(10)
C102 Si1 C1 Ni 70.61(11)
C101 Si1 C1 Ni -162.90(10)
C103 Si1 C1 Ni -37.75(9)
C301 Si3 C1 Si1 42.93(13)
C302 Si3 C1 Si1 -84.16(13)
C303 Si3 C1 Si1 150.40(9)
C301 Si3 C1 Si2 -176.41(10)
C302 Si3 C1 Si2 56.50(14)
C303 Si3 C1 Si2 -68.94(10)
C301 Si3 C1 Ni -68.21(11)
C302 Si3 C1 Ni 164.71(10)
C303 Si3 C1 Ni 39.27(9)
C202 Si2 C1 Si1 8.56(13)
C201 Si2 C1 Si1 135.24(10)
C203 Si2 C1 Si1 -107.68(9)
C202 Si2 C1 Si3 -132.56(10)
C201 Si2 C1 Si3 -5.89(13)
C203 Si2 C1 Si3 111.20(9)
C202 Si2 C1 Ni 118.77(9)
C201 Si2 C1 Ni -114.55(9)
C203 Si2 C1 Ni 2.54(9)
C104 N11 C103 N12 -0.89(19)
Ni N11 C103 N12 173.17(10)
C104 N11 C103 Si1 171.45(11)
Ni N11 C103 Si1 -14.49(16)
C109 N12 C103 N11 0.28(19)
C110 N12 C103 N11 176.17(15)
C109 N12 C103 Si1 -169.92(14)
C110 N12 C103 Si1 6.0(3)
C1 Si1 C103 N11 35.84(14)
C102 Si1 C103 N11 -85.28(15)
C101 Si1 C103 N11 164.04(13)
C1 Si1 C103 N12 -154.17(17)
C102 Si1 C103 N12 84.72(19)
C101 Si1 C103 N12 -26.0(2)
C103 N11 C104 C105 -176.07(18)
Ni N11 C104 C105 11.1(3)
C103 N11 C104 C109 1.16(18)
Ni N11 C104 C109 -171.69(12)
N11 C104 C105 C106 176.19(17)
C109 C104 C105 C106 -0.8(3)
C104 C105 C106 C107 1.9(3)
C105 C106 C107 C108 -0.9(3)
C106 C107 C108 C109 -1.2(3)
C103 N12 C109 C108 178.05(18)
C110 N12 C109 C108 2.3(3)
C103 N12 C109 C104 0.44(18)
C110 N12 C109 C104 -175.33(16)
C107 C108 C109 N12 -174.94(18)
C107 C108 C109 C104 2.4(3)
N11 C104 C109 N12 -0.99(18)
C105 C104 C109 N12 176.54(15)
N11 C104 C109 C108 -178.94(15)
C105 C104 C109 C108 -1.4(3)
C103 N12 C110 C112 114.71(19)
C109 N12 C110 C112 -70.2(2)
C103 N12 C110 C111 -118.12(19)
C109 N12 C110 C111 57.0(2)
C204 N21 C203 N22 -0.19(18)
Ni N21 C203 N22 -178.25(10)
C204 N21 C203 Si2 179.70(11)
Ni N21 C203 Si2 1.63(16)
C209 N22 C203 N21 -0.01(18)
C212 N22 C203 N21 179.92(15)
C209 N22 C203 Si2 -179.88(13)
C212 N22 C203 Si2 0.1(2)
C203 N21 C204 C205 -179.80(18)
Ni N21 C204 C205 -2.3(3)
C203 N21 C204 C209 0.32(18)
Ni N21 C204 C209 177.82(12)
N21 C204 C205 C206 179.47(18)
C209 C204 C205 C206 -0.7(3)
C204 C205 C206 C207 0.9(3)
C205 C206 C207 C208 -0.5(3)
C206 C207 C208 C209 -0.2(3)
C203 N22 C209 C208 179.99(19)
C212 N22 C209 C208 0.1(3)
C203 N22 C209 C204 0.20(18)
C212 N22 C209 C204 -179.73(15)
C207 C208 C209 N22 -179.3(2)
C207 C208 C209 C204 0.5(3)
N21 C204 C209 N22 -0.32(19)
C205 C204 C209 N22 179.78(15)
N21 C204 C209 C208 179.86(16)
C205 C204 C209 C208 0.0(3)
C203 N22 C212 C211 117.35(18)
C209 N22 C212 C211 -62.7(2)
C203 N22 C212 C210 -115.67(19)
C209 N22 C212 C210 64.2(2)
C304 N31 C303 N32 0.6(2)
Ni N31 C303 N32 -174.48(12)
C304 N31 C303 Si3 -173.75(12)
Ni N31 C303 Si3 11.21(18)
C309 N32 C303 N31 0.6(2)
C310 N32 C303 N31 -173.96(19)
C309 N32 C303 Si3 173.30(15)
C310 N32 C303 Si3 -1.2(3)
C1 Si3 C303 N31 -35.29(15)
C301 Si3 C303 N31 84.12(15)
C302 Si3 C303 N31 -163.48(14)
C1 Si3 C303 N32 152.12(19)
C301 Si3 C303 N32 -88.5(2)
C302 Si3 C303 N32 23.9(2)
C303 N31 C304 C305 177.8(2)
Ni N31 C304 C305 -8.3(3)
C303 N31 C304 C309 -1.4(2)
Ni N31 C304 C309 172.45(13)
N31 C304 C305 C306 178.41(19)
C309 C304 C305 C306 -2.4(3)
C304 C305 C306 C307 -1.0(3)
C305 C306 C307 C308 3.0(3)
C306 C307 C308 C309 -1.4(3)
C303 N32 C309 C308 176.8(2)
C310 N32 C309 C308 -8.9(4)
C303 N32 C309 C304 -1.4(2)
C310 N32 C309 C304 172.9(2)
C307 C308 C309 N32 -179.9(2)
C307 C308 C309 C304 -2.0(3)
C305 C304 C309 N32 -177.59(17)
N31 C304 C309 N32 1.8(2)
C305 C304 C309 C308 4.0(3)
N31 C304 C309 C308 -176.67(18)
C303 N32 C310 C311 -116.7(2)
C309 N32 C310 C311 69.9(3)
C303 N32 C310 C312 115.5(2)
C309 N32 C310 C312 -57.9(3)
C404 O C401 C402 0.2(3)
O C401 C402 C403 -13.3(4)
C401 C402 C403 C404 20.8(5)
C401 O C404 C403 12.3(3)
C402 C403 C404 O -21.0(4)
